data_2236587
loop_
_publ_author_name
'Siaka, Sohro'
'Soldatenkov, Anatoly T.'
'Malkova, Anastasia V.'
'Sorokina, Elena A.'
'Khrustalev, Victor N.'

_publ_section_title
;
 3-Methyl-1,2,3,4,5,6,1',2',3',4'-decahydrospiro[benz[<i>f</i>]isoquinoline-1,2'-naphthalen]-1'-one
;
_journal_coeditor_code RK2383
_journal_issue 11
_journal_name_full 'Acta Crystallographica Section E'
_journal_page_first o3230
_journal_paper_doi 10.1107/S1600536812043309
_journal_volume 68
_journal_year 2012
_chemical_formula_iupac 'C23 H23 N O'
_chemical_formula_moiety 'C23 H23 N O'
_chemical_formula_sum 'C23 H23 N O'
_chemical_formula_weight 329.42
_chemical_melting_point_gt 432
_chemical_melting_point_lt 434
_chemical_name_systematic
;3-Methyl-1,2,3,4,5,6,1',2',3',4'-decahydrospiro[benz[<i>f</i>]isoquinoline-
1,2'-naphthalen]-1'-one
;
_space_group_IT_number 15
_symmetry_cell_setting monoclinic
_symmetry_space_group_name_Hall '-C 2yc'
_symmetry_space_group_name_H-M 'C 1 2/c 1'
_atom_sites_solution_hydrogens geom
_atom_sites_solution_primary direct
_atom_sites_solution_secondary difmap
_audit_creation_method SHELXL97
_cell_angle_alpha 90.00
_cell_angle_beta 116.037(5)
_cell_angle_gamma 90.00
_cell_formula_units_Z 8
_cell_length_a 27.645(6)
_cell_length_b 8.1613(15)
_cell_length_c 16.741(3)
_cell_measurement_reflns_used 4458
_cell_measurement_temperature 100(2)
_cell_measurement_theta_max 27.55
_cell_measurement_theta_min 2.47
_cell_volume 3393.8(11)
_computing_cell_refinement '<i>SAINT</i> (Bruker, 2001)'
_computing_data_collection '<i>APEX2</i> (Bruker, 2005)'
_computing_data_reduction '<i>SAINT</i> (Bruker, 2001)'
_computing_molecular_graphics '<i>SHELXTL</i> (Sheldrick, 2008)'
_computing_publication_material '<i>SHELXTL</i> (Sheldrick, 2008)'
_computing_structure_refinement '<i>SHELXTL</i> (Sheldrick, 2008)'
_computing_structure_solution '<i>SHELXTL</i> (Sheldrick, 2008)'
_diffrn_ambient_temperature 100(2)
_diffrn_measured_fraction_theta_full 0.996
_diffrn_measured_fraction_theta_max 0.996
_diffrn_measurement_device_type 'Bruker APEXII CCD'
_diffrn_measurement_method '\f- and \w-scans'
_diffrn_radiation_monochromator graphite
_diffrn_radiation_source 'fine--focus sealed tube'
_diffrn_radiation_type MoK\a
_diffrn_radiation_wavelength 0.71073
_diffrn_reflns_av_R_equivalents 0.0475
_diffrn_reflns_av_sigmaI/netI 0.0328
_diffrn_reflns_limit_h_max 36
_diffrn_reflns_limit_h_min -36
_diffrn_reflns_limit_k_max 10
_diffrn_reflns_limit_k_min -10
_diffrn_reflns_limit_l_max 22
_diffrn_reflns_limit_l_min -22
_diffrn_reflns_number 21756
_diffrn_reflns_theta_full 27.96
_diffrn_reflns_theta_max 27.96
_diffrn_reflns_theta_min 2.47
_exptl_absorpt_coefficient_mu 0.078
_exptl_absorpt_correction_T_max 0.986
_exptl_absorpt_correction_T_min 0.981
_exptl_absorpt_correction_type multi-scan
_exptl_absorpt_process_details '(<i>SADABS</i>; Sheldrick, 2003)'
_exptl_crystal_colour yellow
_exptl_crystal_density_diffrn 1.289
_exptl_crystal_density_method 'not measured'
_exptl_crystal_description prism
_exptl_crystal_F_000 1408
_exptl_crystal_size_max 0.25
_exptl_crystal_size_mid 0.20
_exptl_crystal_size_min 0.18
_refine_diff_density_max 0.343
_refine_diff_density_min -0.212
_refine_ls_extinction_method none
_refine_ls_goodness_of_fit_ref 1.002
_refine_ls_hydrogen_treatment constr
_refine_ls_matrix_type full
_refine_ls_number_parameters 227
_refine_ls_number_reflns 4065
_refine_ls_number_restraints 0
_refine_ls_restrained_S_all 1.002
_refine_ls_R_factor_all 0.0656
_refine_ls_R_factor_gt 0.0451
_refine_ls_shift/su_max 0.000
_refine_ls_shift/su_mean 0.000
_refine_ls_structure_factor_coef Fsqd
_refine_ls_weighting_details 'calc w=1/[\s^2^(Fo^2^)+(0.0573P)^2^+3.1P] where P=(Fo^2^+2Fc^2^)/3'
_refine_ls_weighting_scheme calc
_refine_ls_wR_factor_gt 0.1090
_refine_ls_wR_factor_ref 0.1218
_reflns_number_gt 3080
_reflns_number_total 4065
_reflns_threshold_expression I>2\s(I)
_cod_data_source_file rk2383.cif
_cod_data_source_block I
_cod_original_sg_symbol_H-M 'C 2/c'
_cod_database_code 2236587
_cod_database_fobs_code 2236587

loop_
_symmetry_equiv_pos_as_xyz
'x, y, z'
'-x, y, -z+1/2'
'x+1/2, y+1/2, z'
'-x+1/2, y+1/2, -z+1/2'
'-x, -y, -z'
'x, -y, z-1/2'
'-x+1/2, -y+1/2, -z'
'x+1/2, -y+1/2, z-1/2'

loop_
_atom_site_type_symbol
_atom_site_label
_atom_site_fract_x
_atom_site_fract_y
_atom_site_fract_z
_atom_site_U_iso_or_equiv
_atom_site_adp_type
_atom_site_calc_flag
_atom_site_refinement_flags
_atom_site_occupancy
_atom_site_symmetry_multiplicity
C C1 0.38819(6) 0.38415(17) 0.63564(9) 0.0186(3) Uani d . 1 1
C C2 0.41181(6) 0.31889(18) 0.73225(9) 0.0209(3) Uani d . 1 1
H H2A 0.4336 0.2196 0.7375 0.025 Uiso calc R 1 1
H H2B 0.4357 0.4029 0.7734 0.025 Uiso calc R 1 1
N N3 0.36865(5) 0.27950(15) 0.75652(8) 0.0218(3) Uani d . 1 1
C C4 0.33687(6) 0.14322(18) 0.70326(10) 0.0221(3) Uani d . 1 1
H H4A 0.3016 0.1428 0.7054 0.027 Uiso calc R 1 1
H H4B 0.3555 0.0396 0.7304 0.027 Uiso calc R 1 1
C C4A 0.32718(6) 0.14692(17) 0.60802(9) 0.0195(3) Uani d . 1 1
C C5 0.28684(6) 0.02231(18) 0.54966(10) 0.0228(3) Uani d . 1 1
H H5A 0.2504 0.0713 0.5236 0.027 Uiso calc R 1 1
H H5B 0.2867 -0.0731 0.5861 0.027 Uiso calc R 1 1
C C6 0.30040(6) -0.03436(18) 0.47565(10) 0.0233(3) Uani d . 1 1
H H6A 0.3335 -0.1018 0.5009 0.028 Uiso calc R 1 1
H H6B 0.2707 -0.1030 0.4332 0.028 Uiso calc R 1 1
C C6A 0.30877(6) 0.11093(18) 0.42766(10) 0.0210(3) Uani d . 1 1
C C7 0.29174(6) 0.10844(19) 0.33643(10) 0.0247(3) Uani d . 1 1
H H7 0.2731 0.0152 0.3032 0.030 Uiso calc R 1 1
C C8 0.30145(6) 0.2397(2) 0.29267(10) 0.0257(3) Uani d . 1 1
H H8 0.2895 0.2361 0.2301 0.031 Uiso calc R 1 1
C C9 0.32863(6) 0.37597(19) 0.34078(10) 0.0245(3) Uani d . 1 1
H H9 0.3358 0.4659 0.3115 0.029 Uiso calc R 1 1
C C10 0.34541(6) 0.38049(18) 0.43231(10) 0.0220(3) Uani d . 1 1
H H10 0.3639 0.4745 0.4648 0.026 Uiso calc R 1 1
C C10A 0.33571(6) 0.24990(18) 0.47763(9) 0.0190(3) Uani d . 1 1
C C10B 0.35079(6) 0.25256(17) 0.57463(9) 0.0187(3) Uani d . 1 1
C C11 0.38899(7) 0.2413(2) 0.85111(10) 0.0274(3) Uani d . 1 1
H H11A 0.3587 0.2200 0.8651 0.041 Uiso calc R 1 1
H H11B 0.4099 0.3344 0.8865 0.041 Uiso calc R 1 1
H H11C 0.4121 0.1441 0.8652 0.041 Uiso calc R 1 1
O O1' 0.46093(4) 0.29448(13) 0.60614(7) 0.0251(3) Uani d . 1 1
C C1' 0.43732(6) 0.41176(18) 0.61768(9) 0.0191(3) Uani d . 1 1
C C3' 0.35611(6) 0.54404(17) 0.62726(10) 0.0203(3) Uani d . 1 1
H H3A 0.3351 0.5709 0.5635 0.024 Uiso calc R 1 1
H H3B 0.3304 0.5258 0.6529 0.024 Uiso calc R 1 1
C C4' 0.39224(6) 0.68881(18) 0.67422(10) 0.0216(3) Uani d . 1 1
H H4C 0.3699 0.7886 0.6641 0.026 Uiso calc R 1 1
H H4D 0.4104 0.6676 0.7390 0.026 Uiso calc R 1 1
C C4'A 0.43388(6) 0.71699(18) 0.64079(10) 0.0210(3) Uani d . 1 1
C C5' 0.45125(6) 0.87444(19) 0.63298(11) 0.0259(3) Uani d . 1 1
H H5C 0.4363 0.9666 0.6487 0.031 Uiso calc R 1 1
C C6' 0.48995(7) 0.89823(19) 0.60268(11) 0.0286(4) Uani d . 1 1
H H6C 0.5008 1.0063 0.5969 0.034 Uiso calc R 1 1
C C7' 0.51303(6) 0.7651(2) 0.58076(10) 0.0263(3) Uani d . 1 1
H H7A 0.5400 0.7814 0.5609 0.032 Uiso calc R 1 1
C C8' 0.49630(6) 0.60865(19) 0.58814(10) 0.0225(3) Uani d . 1 1
H H8A 0.5122 0.5172 0.5736 0.027 Uiso calc R 1 1
C C8'A 0.45636(6) 0.58295(18) 0.61671(9) 0.0201(3) Uani d . 1 1

loop_
_atom_site_aniso_label
_atom_site_aniso_U_11
_atom_site_aniso_U_22
_atom_site_aniso_U_33
_atom_site_aniso_U_12
_atom_site_aniso_U_13
_atom_site_aniso_U_23
C1 0.0219(7) 0.0156(7) 0.0175(7) 0.0003(5) 0.0080(6) -0.0009(5)
C2 0.0237(7) 0.0184(7) 0.0182(7) 0.0011(6) 0.0071(6) -0.0007(5)
N3 0.0268(6) 0.0213(6) 0.0169(6) -0.0007(5) 0.0092(5) -0.0014(5)
C4 0.0277(8) 0.0184(7) 0.0220(7) 0.0002(6) 0.0126(6) 0.0007(6)
C4A 0.0216(7) 0.0162(7) 0.0199(7) 0.0018(5) 0.0082(6) -0.0016(5)
C5 0.0249(7) 0.0187(7) 0.0236(8) -0.0014(6) 0.0095(6) -0.0005(6)
C6 0.0266(8) 0.0173(7) 0.0233(7) -0.0011(6) 0.0086(6) -0.0024(6)
C6A 0.0230(7) 0.0179(7) 0.0209(7) 0.0031(5) 0.0085(6) -0.0015(6)
C7 0.0275(8) 0.0219(7) 0.0217(7) 0.0011(6) 0.0081(6) -0.0051(6)
C8 0.0309(8) 0.0277(8) 0.0181(7) 0.0039(6) 0.0105(6) -0.0010(6)
C9 0.0297(8) 0.0233(8) 0.0217(7) 0.0023(6) 0.0125(6) 0.0024(6)
C10 0.0254(7) 0.0191(7) 0.0213(7) 0.0003(6) 0.0100(6) -0.0021(6)
C10A 0.0198(7) 0.0180(7) 0.0185(7) 0.0023(5) 0.0077(6) -0.0010(5)
C10B 0.0202(7) 0.0161(6) 0.0183(7) 0.0018(5) 0.0069(6) -0.0011(5)
C11 0.0352(9) 0.0263(8) 0.0197(8) 0.0007(7) 0.0113(7) 0.0015(6)
O1' 0.0272(6) 0.0189(5) 0.0299(6) 0.0037(4) 0.0132(5) -0.0033(4)
C1' 0.0213(7) 0.0184(7) 0.0153(7) 0.0013(5) 0.0060(5) -0.0005(5)
C3' 0.0231(7) 0.0164(7) 0.0212(7) 0.0017(5) 0.0095(6) -0.0004(5)
C4' 0.0261(7) 0.0166(7) 0.0220(7) 0.0023(6) 0.0105(6) -0.0030(6)
C4'A 0.0219(7) 0.0185(7) 0.0184(7) 0.0007(5) 0.0049(6) -0.0011(5)
C5' 0.0279(8) 0.0178(7) 0.0288(8) 0.0009(6) 0.0094(7) -0.0018(6)
C6' 0.0294(8) 0.0197(7) 0.0325(9) -0.0036(6) 0.0097(7) 0.0028(6)
C7' 0.0259(8) 0.0276(8) 0.0255(8) -0.0010(6) 0.0115(6) 0.0042(6)
C8' 0.0246(7) 0.0215(7) 0.0193(7) 0.0035(6) 0.0077(6) 0.0017(6)
C8'A 0.0218(7) 0.0188(7) 0.0170(7) 0.0001(5) 0.0060(6) -0.0001(5)

loop_
_atom_type_symbol
_atom_type_description
_atom_type_scat_dispersion_real
_atom_type_scat_dispersion_imag
_atom_type_scat_source
C C 0.0033 0.0016 'International Tables Vol C Tables 4.2.6.8 and 6.1.1.4'
H H 0.0000 0.0000 'International Tables Vol C Tables 4.2.6.8 and 6.1.1.4'
N N 0.0061 0.0033 'International Tables Vol C Tables 4.2.6.8 and 6.1.1.4'
O O 0.0106 0.0060 'International Tables Vol C Tables 4.2.6.8 and 6.1.1.4'

loop_
_geom_angle_atom_site_label_1
_geom_angle_atom_site_label_2
_geom_angle_atom_site_label_3
_geom_angle
C10B C1 C1' 111.72(11)
C10B C1 C2 107.91(11)
C1' C1 C2 104.59(11)
C10B C1 C3' 109.80(11)
C1' C1 C3' 112.35(12)
C2 C1 C3' 110.26(11)
N3 C2 C1 110.24(12)
N3 C2 H2A 109.6
C1 C2 H2A 109.6
N3 C2 H2B 109.6
C1 C2 H2B 109.6
H2A C2 H2B 108.1
C4 N3 C2 110.27(11)
C4 N3 C11 110.03(12)
C2 N3 C11 112.12(12)
N3 C4 C4A 114.52(12)
N3 C4 H4A 108.6
C4A C4 H4A 108.6
N3 C4 H4B 108.6
C4A C4 H4B 108.6
H4A C4 H4B 107.6
C10B C4A C4 124.35(13)
C10B C4A C5 121.30(13)
C4 C4A C5 114.34(12)
C4A C5 C6 110.93(12)
C4A C5 H5A 109.5
C6 C5 H5A 109.5
C4A C5 H5B 109.5
C6 C5 H5B 109.5
H5A C5 H5B 108.0
C6A C6 C5 110.29(12)
C6A C6 H6A 109.6
C5 C6 H6A 109.6
C6A C6 H6B 109.6
C5 C6 H6B 109.6
H6A C6 H6B 108.1
C7 C6A C10A 120.00(14)
C7 C6A C6 121.23(13)
C10A C6A C6 118.75(13)
C6A C7 C8 121.25(14)
C6A C7 H7 119.4
C8 C7 H7 119.4
C9 C8 C7 119.58(14)
C9 C8 H8 120.2
C7 C8 H8 120.2
C8 C9 C10 119.64(14)
C8 C9 H9 120.2
C10 C9 H9 120.2
C9 C10 C10A 121.69(14)
C9 C10 H10 119.2
C10A C10 H10 119.2
C10 C10A C6A 117.82(13)
C10 C10A C10B 123.45(13)
C6A C10A C10B 118.70(13)
C4A C10B C10A 119.36(13)
C4A C10B C1 118.86(13)
C10A C10B C1 121.48(12)
N3 C11 H11A 109.5
N3 C11 H11B 109.5
H11A C11 H11B 109.5
N3 C11 H11C 109.5
H11A C11 H11C 109.5
H11B C11 H11C 109.5
O1' C1' C8'A 121.05(13)
O1' C1' C1 119.84(13)
C8'A C1' C1 119.10(12)
C4' C3' C1 112.75(12)
C4' C3' H3A 109.0
C1 C3' H3A 109.0
C4' C3' H3B 109.0
C1 C3' H3B 109.0
H3A C3' H3B 107.8
C4'A C4' C3' 111.25(12)
C4'A C4' H4C 109.4
C3' C4' H4C 109.4
C4'A C4' H4D 109.4
C3' C4' H4D 109.4
H4C C4' H4D 108.0
C5' C4'A C8'A 118.47(14)
C5' C4'A C4' 121.76(13)
C8'A C4'A C4' 119.77(13)
C6' C5' C4'A 121.04(14)
C6' C5' H5C 119.5
C4'A C5' H5C 119.5
C5' C6' C7' 120.39(14)
C5' C6' H6C 119.8
C7' C6' H6C 119.8
C8' C7' C6' 119.26(14)
C8' C7' H7A 120.4
C6' C7' H7A 120.4
C7' C8' C8'A 120.98(14)
C7' C8' H8A 119.5
C8'A C8' H8A 119.5
C8' C8'A C4'A 119.83(14)
C8' C8'A C1' 118.57(13)
C4'A C8'A C1' 121.56(13)

loop_
_geom_bond_atom_site_label_1
_geom_bond_atom_site_label_2
_geom_bond_distance
C1 C10B 1.5292(19)
C1 C1' 1.531(2)
C1 C2 1.549(2)
C1 C3' 1.5491(19)
C2 N3 1.4554(19)
C2 H2A 0.9900
C2 H2B 0.9900
N3 C4 1.4548(19)
N3 C11 1.4626(19)
C4 C4A 1.497(2)
C4 H4A 0.9900
C4 H4B 0.9900
C4A C10B 1.343(2)
C4A C5 1.509(2)
C5 C6 1.516(2)
C5 H5A 0.9900
C5 H5B 0.9900
C6 C6A 1.506(2)
C6 H6A 0.9900
C6 H6B 0.9900
C6A C7 1.387(2)
C6A C10A 1.412(2)
C7 C8 1.389(2)
C7 H7 0.9500
C8 C9 1.385(2)
C8 H8 0.9500
C9 C10 1.393(2)
C9 H9 0.9500
C10 C10A 1.401(2)
C10 H10 0.9500
C10A C10B 1.4889(19)
C11 H11A 0.9800
C11 H11B 0.9800
C11 H11C 0.9800
O1' C1' 1.2207(17)
C1' C8'A 1.495(2)
C3' C4' 1.524(2)
C3' H3A 0.9900
C3' H3B 0.9900
C4' C4'A 1.502(2)
C4' H4C 0.9900
C4' H4D 0.9900
C4'A C5' 1.398(2)
C4'A C8'A 1.402(2)
C5' C6' 1.384(2)
C5' H5C 0.9500
C6' C7' 1.389(2)
C6' H6C 0.9500
C7' C8' 1.382(2)
C7' H7A 0.9500
C8' C8'A 1.398(2)
C8' H8A 0.9500

loop_
_geom_hbond_atom_site_label_D
_geom_hbond_atom_site_label_H
_geom_hbond_atom_site_label_A
_geom_hbond_site_symmetry_A
_geom_hbond_distance_DH
_geom_hbond_distance_HA
_geom_hbond_distance_DA
_geom_hbond_angle_DHA
_geom_hbond_publ_flag
C9 H9 N3 6_565 0.95 2.59 3.534(2) 171 yes

loop_
_geom_torsion_atom_site_label_1
_geom_torsion_atom_site_label_2
_geom_torsion_atom_site_label_3
_geom_torsion_atom_site_label_4
_geom_torsion
C10B C1 C2 N3 -58.09(15)
C1' C1 C2 N3 -177.18(11)
C3' C1 C2 N3 61.83(15)
C1 C2 N3 C4 65.76(15)
C1 C2 N3 C11 -171.26(12)
C2 N3 C4 C4A -39.30(17)
C11 N3 C4 C4A -163.49(13)
N3 C4 C4A C10B 8.3(2)
N3 C4 C4A C5 -170.33(12)
C10B C4A C5 C6 32.90(19)
C4 C4A C5 C6 -148.37(13)
C4A C5 C6 C6A -50.93(16)
C5 C6 C6A C7 -142.78(14)
C5 C6 C6A C10A 38.82(18)
C10A C6A C7 C8 1.1(2)
C6 C6A C7 C8 -177.28(14)
C6A C7 C8 C9 0.0(2)
C7 C8 C9 C10 -0.7(2)
C8 C9 C10 C10A 0.3(2)
C9 C10 C10A C6A 0.8(2)
C9 C10 C10A C10B -177.23(14)
C7 C6A C10A C10 -1.5(2)
C6 C6A C10A C10 176.93(13)
C7 C6A C10A C10B 176.67(13)
C6 C6A C10A C10B -4.9(2)
C4 C4A C10B C10A -176.81(13)
C5 C4A C10B C10A 1.8(2)
C4 C4A C10B C1 -3.0(2)
C5 C4A C10B C1 175.55(13)
C10 C10A C10B C4A 161.01(14)
C6A C10A C10B C4A -17.0(2)
C10 C10A C10B C1 -12.6(2)
C6A C10A C10B C1 169.35(13)
C1' C1 C10B C4A 141.08(13)
C2 C1 C10B C4A 26.64(17)
C3' C1 C10B C4A -93.57(15)
C1' C1 C10B C10A -45.28(17)
C2 C1 C10B C10A -159.72(12)
C3' C1 C10B C10A 80.07(16)
C10B C1 C1' O1' -43.04(18)
C2 C1 C1' O1' 73.43(16)
C3' C1 C1' O1' -166.97(13)
C10B C1 C1' C8'A 138.38(13)
C2 C1 C1' C8'A -105.15(14)
C3' C1 C1' C8'A 14.45(17)
C10B C1 C3' C4' -170.57(12)
C1' C1 C3' C4' -45.58(16)
C2 C1 C3' C4' 70.66(15)
C1 C3' C4' C4'A 56.09(16)
C3' C4' C4'A C5' 144.85(14)
C3' C4' C4'A C8'A -35.28(19)
C8'A C4'A C5' C6' -0.4(2)
C4' C4'A C5' C6' 179.52(14)
C4'A C5' C6' C7' -1.1(2)
C5' C6' C7' C8' 1.0(2)
C6' C7' C8' C8'A 0.4(2)
C7' C8' C8'A C4'A -1.9(2)
C7' C8' C8'A C1' 176.02(13)
C5' C4'A C8'A C8' 1.8(2)
C4' C4'A C8'A C8' -178.06(13)
C5' C4'A C8'A C1' -176.02(13)
C4' C4'A C8'A C1' 4.1(2)
O1' C1' C8'A C8' 10.3(2)
C1 C1' C8'A C8' -171.18(12)
O1' C1' C8'A C4'A -171.88(14)
C1 C1' C8'A C4'A 6.7(2)
